data_9016486
loop_
_publ_author_name
'Le Meins, J.'
'Hemon-Ribaud A'
'Courbion, G.'

_publ_section_title
;
 Synthesis and crystal structure of two fluorophosphated compounds with
 different infinite sheets: Sr2Ga(HPO4)(PO4)F2 and Sr2Fe2(HPO4)(PO4)2F2
 _cod_database_code 1000487
;
_journal_name_full 'European Journal of Solid State and Inorganic Chemistry'
_journal_page_first 117
_journal_page_last 132
_journal_volume 35
_journal_year 1998
_chemical_formula_sum 'F2 Fe2 O12 P3 Sr2'
_space_group_IT_number 2
_symmetry_space_group_name_Hall '-P 1'
_symmetry_space_group_name_H-M 'P -1'
_cell_angle_alpha 102.46
_cell_angle_beta 115.95
_cell_angle_gamma 89.95
_cell_length_a 8.072
_cell_length_b 8.794
_cell_length_c 8.885
_cell_formula_units_Z 2
_cell_volume 550.604
_database_code_amcsd 0012620
_exptl_crystal_density_diffrn 3.678
_cod_duplicate_entry 1000487
_cod_original_formula_sum 'Sr2 Fe2 P3 O12 F2'
_cod_database_code 9016486
_amcsd_formula_title Sr2Fe2(HPO4)(PO4)2F2

loop_
_space_group_symop_operation_xyz
x,y,z
-x,-y,-z

loop_
_atom_site_label
_atom_site_fract_x
_atom_site_fract_y
_atom_site_fract_z
Sr1 0.39480 0.69610 0.58170
Sr2 0.19560 0.19650 0.57610
Fe1 0.67410 0.42780 0.83730
Fe2 0.83170 0.07680 0.16180
P1 0.00210 0.43440 0.23890
P2 0.23190 -0.05800 0.24380
P3 0.55030 0.74530 0.00120
O1 -0.06690 0.53980 0.36190
O2 0.29960 0.78650 0.28160
O3 0.05490 -0.03220 0.26440
O4 0.38710 0.07050 0.39460
O5 0.63160 0.64910 0.88910
O6 0.37230 0.79310 0.86960
O7 0.01360 0.27090 0.27530
O8 0.52050 0.65280 0.11650
O9 0.21100 -0.03660 0.07240
O10 0.68570 0.88620 0.13250
O11 0.19740 0.50550 0.29020
O12 0.87300 0.43070 0.05370
F1 0.84660 0.11200 0.41160
F2 0.44230 0.41030 0.59820

loop_
_cod_related_entry_id
_cod_related_entry_database
_cod_related_entry_code
1 AMCSD 0012620
